data_4503385
loop_
_publ_author_name
'Qi, Yan'
'Luo, Feng'
'Batten, Stuart R.'
'Che, Yun-Xia'
'Zheng, Ji-Min'

_publ_section_title
;
 Syntheses and Crystal Structures of a Series of Novel Helical
 Coordination Polymers Constructed from Flexible Bis(imidazole) Ligands
 and Metal Salts
;
_journal_issue 8
_journal_name_full 'Crystal Growth &amp; Design'
_journal_page_first 2806
_journal_paper_doi 10.1021/cg701061q
_journal_volume 8
_journal_year 2008
_chemical_formula_sum 'C30 H28 Co N4 O4'
_chemical_formula_weight 567.49
_chemical_name_systematic
; 
 ? 
;
_space_group_IT_number 14
_symmetry_cell_setting monoclinic
_symmetry_space_group_name_Hall '-P 2ybc'
_symmetry_space_group_name_H-M 'P 1 21/c 1'
_atom_sites_solution_hydrogens geom
_atom_sites_solution_primary direct
_atom_sites_solution_secondary difmap
_audit_creation_method SHELXL-97
_cell_angle_alpha 90.00
_cell_angle_beta 116.56(2)
_cell_angle_gamma 90.00
_cell_formula_units_Z 4
_cell_length_a 11.549(2)
_cell_length_b 12.806(3)
_cell_length_c 21.281(6)
_cell_measurement_reflns_used 17957
_cell_measurement_temperature 293(2)
_cell_measurement_theta_max 27.50
_cell_measurement_theta_min 3.07
_cell_volume 2815.2(12)
_computing_cell_refinement 'RAXIS-RAPID Auto'
_computing_data_collection 'RAXIS-RAPID Auto'
_computing_data_reduction 'RAXIS-RAPID Auto'
_computing_molecular_graphics 'Bruker SHELXTL'
_computing_publication_material 'Bruker SHELXTL'
_computing_structure_refinement 'SHELXL-97 (Sheldrick, 1997)'
_computing_structure_solution 'SHELXS-97 (Sheldrick, 1990)'
_diffrn_ambient_temperature 293(2)
_diffrn_measured_fraction_theta_full 0.987
_diffrn_measured_fraction_theta_max 0.987
_diffrn_measurement_device_type 'rigaku r-axis rapid IP area detector'
_diffrn_measurement_method oscillation
_diffrn_radiation_monochromator graphite
_diffrn_radiation_source 'rotating anode'
_diffrn_radiation_type MoK\a
_diffrn_radiation_wavelength 0.71073
_diffrn_reflns_av_R_equivalents 0.0437
_diffrn_reflns_av_sigmaI/netI 0.0378
_diffrn_reflns_limit_h_max 14
_diffrn_reflns_limit_h_min -14
_diffrn_reflns_limit_k_max 16
_diffrn_reflns_limit_k_min -16
_diffrn_reflns_limit_l_max 26
_diffrn_reflns_limit_l_min -27
_diffrn_reflns_number 26465
_diffrn_reflns_theta_full 27.48
_diffrn_reflns_theta_max 27.48
_diffrn_reflns_theta_min 3.07
_exptl_absorpt_coefficient_mu 0.651
_exptl_absorpt_correction_T_max 0.8679
_exptl_absorpt_correction_T_min 0.7933
_exptl_absorpt_correction_type multi-scan
_exptl_crystal_colour Purple
_exptl_crystal_density_diffrn 1.339
_exptl_crystal_density_method 'not measured'
_exptl_crystal_description Block
_exptl_crystal_F_000 1180
_exptl_crystal_size_max 0.37
_exptl_crystal_size_mid 0.25
_exptl_crystal_size_min 0.22
_refine_diff_density_max 0.243
_refine_diff_density_min -0.397
_refine_diff_density_rms 0.039
_refine_ls_extinction_method none
_refine_ls_goodness_of_fit_ref 1.050
_refine_ls_hydrogen_treatment constr
_refine_ls_matrix_type full
_refine_ls_number_parameters 354
_refine_ls_number_reflns 6364
_refine_ls_number_restraints 0
_refine_ls_restrained_S_all 1.050
_refine_ls_R_factor_all 0.0670
_refine_ls_R_factor_gt 0.0393
_refine_ls_shift/su_max 0.112
_refine_ls_shift/su_mean 0.002
_refine_ls_structure_factor_coef Fsqd
_refine_ls_weighting_details 'calc w=1/[\s^2^(Fo^2^)+(0.0534P)^2^+0.0488P] where P=(Fo^2^+2Fc^2^)/3'
_refine_ls_weighting_scheme calc
_refine_ls_wR_factor_gt 0.0976
_refine_ls_wR_factor_ref 0.1074
_reflns_number_gt 4307
_reflns_number_total 6364
_reflns_threshold_expression >2sigma(I)
_cod_data_source_file cg701061q-file006.cif
_cod_data_source_block shelxl
_cod_depositor_comments
;
The following automatic conversions were performed:

'_symmetry_cell_setting' value 'Monoclinic' changed to 'monoclinic'
according to /home/saulius/struct/CIF-dictionaries/cif_core.dic
dictionary named 'cif_core.dic' version 2.4.1 from
2010-06-29.

'_exptl_absorpt_correction_type' value 'Multi-Scan'
changed to 'multi-scan' according to
/home/saulius/struct/CIF-dictionaries/cif_core.dic dictionary named
'cif_core.dic' version 2.4.1 from
2010-06-29.

'_refine_ls_hydrogen_treatment' value 'CONSTR' changed
to 'constr' according to
/home/saulius/struct/CIF-dictionaries/cif_core.dic dictionary named
'cif_core.dic' version 2.4.1 from 2010-06-29.

Automatic conversion script
Id: cif_fix_values 1715 2011-07-08 13:25:40Z adriana 
;
_cod_original_cell_volume 2815.2(11)
_cod_original_sg_symbol_H-M P2(1)/c
_cod_database_code 4503385

loop_
_symmetry_equiv_pos_as_xyz
'x, y, z'
'-x, y+1/2, -z+1/2'
'-x, -y, -z'
'x, -y-1/2, z-1/2'

loop_
_atom_site_label
_atom_site_type_symbol
_atom_site_fract_x
_atom_site_fract_y
_atom_site_fract_z
_atom_site_U_iso_or_equiv
_atom_site_adp_type
_atom_site_occupancy
_atom_site_symmetry_multiplicity
_atom_site_calc_flag
_atom_site_refinement_flags
Co1 Co 0.48906(3) 0.758619(19) 0.711336(13) 0.05018(11) Uani 1 1 d .
C1 C 0.3958(2) 0.91479(14) 0.78667(10) 0.0512(5) Uani 1 1 d .
H1 H 0.4659 0.9585 0.7959 0.061 Uiso 1 1 calc R
C2 C 0.2629(3) 0.78822(19) 0.74941(13) 0.0741(7) Uani 1 1 d .
H2 H 0.2226 0.7266 0.7273 0.089 Uiso 1 1 calc R
C3 C 0.2224(3) 0.85147(19) 0.78650(13) 0.0750(7) Uani 1 1 d .
H3 H 0.1504 0.8416 0.7945 0.090 Uiso 1 1 calc R
C4 C 0.3077(2) 1.01861(16) 0.85474(11) 0.0625(6) Uani 1 1 d .
H4A H 0.2232 1.0230 0.8540 0.075 Uiso 1 1 calc R
H4B H 0.3224 1.0834 0.8358 0.075 Uiso 1 1 calc R
C5 C 0.4090(2) 1.00732(13) 0.92949(10) 0.0514(5) Uani 1 1 d .
C6 C 0.4626(2) 1.09622(14) 0.96865(11) 0.0596(6) Uani 1 1 d .
H6 H 0.4374 1.1616 0.9479 0.071 Uiso 1 1 calc R
C7 C 0.4472(2) 0.91080(14) 0.96191(10) 0.0592(6) Uani 1 1 d .
H7 H 0.4116 0.8502 0.9365 0.071 Uiso 1 1 calc R
C8 C 0.5970(2) 0.60732(15) 0.83482(10) 0.0516(5) Uani 1 1 d .
H8 H 0.5353 0.5574 0.8093 0.062 Uiso 1 1 calc R
C9 C 0.7108(2) 0.74625(15) 0.86303(12) 0.0594(6) Uani 1 1 d .
H9 H 0.7437 0.8116 0.8605 0.071 Uiso 1 1 calc R
C10 C 0.7543(2) 0.68572(16) 0.92071(11) 0.0613(6) Uani 1 1 d .
H10 H 0.8210 0.7015 0.9647 0.074 Uiso 1 1 calc R
C11 C 0.6919(3) 0.50733(15) 0.94718(12) 0.0613(6) Uani 1 1 d .
H11A H 0.7767 0.5082 0.9874 0.074 Uiso 1 1 calc R
H11B H 0.6855 0.4437 0.9211 0.074 Uiso 1 1 calc R
C12 C 0.5902(2) 0.50516(13) 0.97315(9) 0.0497(5) Uani 1 1 d .
C13 C 0.5339(2) 0.59495(15) 0.98344(11) 0.0589(6) Uani 1 1 d .
H13 H 0.5566 0.6596 0.9723 0.071 Uiso 1 1 calc R
C14 C 0.4451(2) 0.59004(14) 1.00978(11) 0.0575(6) Uani 1 1 d .
H14 H 0.4084 0.6512 1.0162 0.069 Uiso 1 1 calc R
C15 C 0.3226(2) 0.66968(14) 0.60564(10) 0.0507(5) Uani 1 1 d .
C16 C 0.2290(2) 0.61358(15) 0.54149(10) 0.0523(5) Uani 1 1 d .
C17 C 0.2277(3) 0.50597(16) 0.53835(12) 0.0655(6) Uani 1 1 d .
H17 H 0.2855 0.4674 0.5766 0.079 Uiso 1 1 calc R
C18 C 0.1404(3) 0.45541(19) 0.47821(13) 0.0778(7) Uani 1 1 d .
H18 H 0.1408 0.3828 0.4768 0.093 Uiso 1 1 calc R
C19 C 0.0532(3) 0.5090(2) 0.42074(13) 0.0750(7) Uani 1 1 d .
C20 C 0.0570(3) 0.6159(2) 0.42388(13) 0.0826(8) Uani 1 1 d .
H20 H 0.0000 0.6541 0.3852 0.099 Uiso 1 1 calc R
C21 C 0.1434(3) 0.66858(18) 0.48322(12) 0.0701(6) Uani 1 1 d .
H21 H 0.1440 0.7412 0.4839 0.084 Uiso 1 1 calc R
C22 C -0.0431(3) 0.4522(3) 0.35572(16) 0.1143(12) Uani 1 1 d .
H22A H -0.0112 0.4505 0.3211 0.171 Uiso 1 1 calc R
H22B H -0.1247 0.4880 0.3369 0.171 Uiso 1 1 calc R
H22C H -0.0544 0.3821 0.3680 0.171 Uiso 1 1 calc R
C23 C 0.6555(2) 0.85091(16) 0.68653(10) 0.0544(5) Uani 1 1 d .
C24 C 0.7540(2) 0.90193(17) 0.66969(11) 0.0588(6) Uani 1 1 d .
C25 C 0.8313(3) 0.8412(2) 0.64989(14) 0.0817(7) Uani 1 1 d .
H25 H 0.8200 0.7692 0.6462 0.098 Uiso 1 1 calc R
C26 C 0.9256(3) 0.8872(3) 0.63555(17) 0.1106(11) Uani 1 1 d .
H26 H 0.9773 0.8457 0.6225 0.133 Uiso 1 1 calc R
C27 C 0.9435(3) 0.9941(4) 0.64042(18) 0.1100(13) Uani 1 1 d .
C28 C 0.8636(4) 1.0532(3) 0.65768(17) 0.1081(12) Uani 1 1 d .
H28 H 0.8727 1.1255 0.6595 0.130 Uiso 1 1 calc R
C29 C 0.7692(3) 1.00899(19) 0.67262(13) 0.0790(8) Uani 1 1 d .
H29 H 0.7165 1.0512 0.6845 0.095 Uiso 1 1 calc R
C30 C 1.0480(4) 1.0441(4) 0.6259(2) 0.180(2) Uani 1 1 d .
H30A H 1.1056 0.9910 0.6245 0.270 Uiso 1 1 calc R
H30B H 1.0958 1.0932 0.6624 0.270 Uiso 1 1 calc R
H30C H 1.0089 1.0796 0.5815 0.270 Uiso 1 1 calc R
N1 N 0.37223(17) 0.82881(12) 0.74944(8) 0.0524(4) Uani 1 1 d .
N2 N 0.30730(18) 0.93201(12) 0.80966(8) 0.0516(4) Uani 1 1 d .
N3 N 0.61123(17) 0.69732(12) 0.80864(8) 0.0514(4) Uani 1 1 d .
N4 N 0.68179(18) 0.59682(11) 0.90235(8) 0.0514(4) Uani 1 1 d .
O1 O 0.39017(15) 0.61991(10) 0.66109(7) 0.0588(4) Uani 1 1 d .
O2 O 0.33313(18) 0.76680(10) 0.60343(8) 0.0668(5) Uani 1 1 d .
O3 O 0.63023(19) 0.75609(10) 0.67246(9) 0.0711(5) Uani 1 1 d .
O4 O 0.59807(17) 0.90173(10) 0.71465(8) 0.0668(4) Uani 1 1 d .

loop_
_atom_site_aniso_label
_atom_site_aniso_U_11
_atom_site_aniso_U_22
_atom_site_aniso_U_33
_atom_site_aniso_U_23
_atom_site_aniso_U_13
_atom_site_aniso_U_12
Co1 0.0598(2) 0.05200(17) 0.04482(17) -0.00488(10) 0.02880(14) -0.00645(12)
C1 0.0535(14) 0.0557(11) 0.0477(11) -0.0015(8) 0.0256(10) -0.0065(9)
C2 0.0671(18) 0.0782(14) 0.0828(17) -0.0312(13) 0.0387(15) -0.0266(13)
C3 0.0596(17) 0.0897(17) 0.0885(18) -0.0232(13) 0.0445(15) -0.0213(13)
C4 0.0793(18) 0.0602(12) 0.0520(12) -0.0017(9) 0.0329(12) 0.0125(11)
C5 0.0682(16) 0.0500(11) 0.0470(11) -0.0005(8) 0.0355(11) 0.0060(9)
C6 0.0869(19) 0.0430(10) 0.0544(13) 0.0027(8) 0.0366(13) 0.0069(10)
C7 0.0837(18) 0.0450(10) 0.0515(12) -0.0058(8) 0.0325(12) -0.0007(10)
C8 0.0563(15) 0.0537(11) 0.0495(11) -0.0092(8) 0.0278(11) -0.0089(9)
C9 0.0628(16) 0.0494(11) 0.0668(14) -0.0082(9) 0.0297(12) -0.0095(9)
C10 0.0569(16) 0.0635(13) 0.0544(13) -0.0140(10) 0.0168(11) -0.0067(10)
C11 0.0722(17) 0.0573(12) 0.0639(13) 0.0074(9) 0.0389(12) 0.0149(10)
C12 0.0629(15) 0.0512(10) 0.0387(10) 0.0002(7) 0.0260(10) 0.0095(9)
C13 0.0818(18) 0.0460(10) 0.0615(13) 0.0022(9) 0.0434(13) 0.0067(10)
C14 0.0770(17) 0.0474(11) 0.0572(12) -0.0002(8) 0.0381(12) 0.0125(10)
C15 0.0608(15) 0.0508(11) 0.0483(11) -0.0015(8) 0.0314(11) -0.0084(9)
C16 0.0568(14) 0.0558(11) 0.0496(11) -0.0029(8) 0.0284(11) -0.0109(9)
C17 0.0752(18) 0.0577(12) 0.0581(13) -0.0038(9) 0.0249(12) -0.0125(11)
C18 0.090(2) 0.0680(14) 0.0750(17) -0.0189(12) 0.0371(16) -0.0271(14)
C19 0.0641(18) 0.106(2) 0.0568(15) -0.0191(13) 0.0287(13) -0.0235(14)
C20 0.0648(19) 0.112(2) 0.0556(15) 0.0019(13) 0.0136(13) -0.0029(15)
C21 0.0712(18) 0.0684(13) 0.0617(14) 0.0032(10) 0.0215(13) 0.0015(12)
C22 0.088(2) 0.170(3) 0.0770(19) -0.049(2) 0.0293(18) -0.043(2)
C23 0.0601(15) 0.0594(12) 0.0454(11) -0.0025(9) 0.0251(11) -0.0078(10)
C24 0.0528(15) 0.0731(13) 0.0484(12) 0.0022(9) 0.0208(11) -0.0137(11)
C25 0.071(2) 0.0973(18) 0.0868(19) 0.0113(14) 0.0446(16) -0.0047(15)
C26 0.067(2) 0.176(3) 0.101(2) 0.037(2) 0.0483(19) 0.009(2)
C27 0.064(2) 0.160(3) 0.095(2) 0.044(2) 0.0258(18) -0.034(2)
C28 0.101(3) 0.113(2) 0.099(2) 0.0248(18) 0.035(2) -0.044(2)
C29 0.085(2) 0.0762(15) 0.0703(16) 0.0047(12) 0.0293(15) -0.0235(13)
C30 0.097(3) 0.268(5) 0.175(4) 0.084(4) 0.062(3) -0.053(3)
N1 0.0535(12) 0.0582(9) 0.0466(9) -0.0087(7) 0.0232(8) -0.0058(8)
N2 0.0562(12) 0.0564(9) 0.0451(9) -0.0047(7) 0.0252(9) -0.0024(8)
N3 0.0555(12) 0.0538(9) 0.0491(9) -0.0063(7) 0.0273(9) -0.0063(8)
N4 0.0611(12) 0.0522(9) 0.0488(10) -0.0036(7) 0.0315(9) 0.0010(8)
O1 0.0718(11) 0.0521(7) 0.0470(8) 0.0006(6) 0.0215(8) -0.0079(7)
O2 0.0961(14) 0.0486(8) 0.0544(9) -0.0022(6) 0.0324(9) -0.0160(7)
O3 0.0977(14) 0.0594(9) 0.0808(11) -0.0195(7) 0.0620(11) -0.0234(8)
O4 0.0823(13) 0.0573(8) 0.0769(10) -0.0015(7) 0.0501(10) -0.0025(8)

loop_
_atom_type_symbol
_atom_type_description
_atom_type_scat_dispersion_real
_atom_type_scat_dispersion_imag
_atom_type_scat_source
C C 0.0033 0.0016 'International Tables Vol C Tables 4.2.6.8 and 6.1.1.4'
H H 0.0000 0.0000 'International Tables Vol C Tables 4.2.6.8 and 6.1.1.4'
N N 0.0061 0.0033 'International Tables Vol C Tables 4.2.6.8 and 6.1.1.4'
O O 0.0106 0.0060 'International Tables Vol C Tables 4.2.6.8 and 6.1.1.4'
Co Co 0.3494 0.9721 'International Tables Vol C Tables 4.2.6.8 and 6.1.1.4'

loop_
_geom_angle_atom_site_label_1
_geom_angle_atom_site_label_2
_geom_angle_atom_site_label_3
_geom_angle
_geom_angle_site_symmetry_1
_geom_angle_site_symmetry_3
N1 Co1 N3 92.58(7) . .
N1 Co1 O1 105.25(7) . .
N3 Co1 O1 99.15(6) . .
N1 Co1 O3 154.94(6) . .
N3 Co1 O3 94.87(7) . .
O1 Co1 O3 97.13(6) . .
N1 Co1 O2 90.89(7) . .
N3 Co1 O2 159.60(6) . .
O1 Co1 O2 60.58(5) . .
O3 Co1 O2 90.39(7) . .
N1 Co1 O4 95.14(6) . .
N3 Co1 O4 99.15(7) . .
O1 Co1 O4 151.81(6) . .
O3 Co1 O4 60.06(5) . .
O2 Co1 O4 100.55(6) . .
N1 Co1 C15 100.25(7) . .
N3 Co1 C15 129.55(7) . .
O1 Co1 C15 30.40(5) . .
O3 Co1 C15 93.33(7) . .
O2 Co1 C15 30.22(5) . .
O4 Co1 C15 127.48(6) . .
N1 Co1 C23 125.09(7) . .
N3 Co1 C23 98.38(7) . .
O1 Co1 C23 125.38(6) . .
O3 Co1 C23 30.01(6) . .
O2 Co1 C23 96.01(7) . .
O4 Co1 C23 30.06(6) . .
C15 Co1 C23 112.40(6) . .
N1 C1 N2 111.96(18) . .
N1 C1 H1 124.0 . .
N2 C1 H1 124.0 . .
C3 C2 N1 109.4(2) . .
C3 C2 H2 125.3 . .
N1 C2 H2 125.3 . .
C2 C3 N2 106.6(2) . .
C2 C3 H3 126.7 . .
N2 C3 H3 126.7 . .
N2 C4 C5 113.18(17) . .
N2 C4 H4A 108.9 . .
C5 C4 H4A 108.9 . .
N2 C4 H4B 108.9 . .
C5 C4 H4B 108.9 . .
H4A C4 H4B 107.8 . .
C6 C5 C7 118.45(19) . .
C6 C5 C4 119.06(17) . .
C7 C5 C4 122.43(18) . .
C7 C6 C5 120.82(18) 3_677 .
C7 C6 H6 119.6 3_677 .
C5 C6 H6 119.6 . .
C6 C7 C5 120.73(18) 3_677 .
C6 C7 H7 119.6 3_677 .
C5 C7 H7 119.6 . .
N3 C8 N4 111.81(17) . .
N3 C8 H8 124.1 . .
N4 C8 H8 124.1 . .
C10 C9 N3 109.78(18) . .
C10 C9 H9 125.1 . .
N3 C9 H9 125.1 . .
C9 C10 N4 106.79(19) . .
C9 C10 H10 126.6 . .
N4 C10 H10 126.6 . .
N4 C11 C12 113.96(17) . .
N4 C11 H11A 108.8 . .
C12 C11 H11A 108.8 . .
N4 C11 H11B 108.8 . .
C12 C11 H11B 108.8 . .
H11A C11 H11B 107.7 . .
C14 C12 C13 118.35(19) 3_667 .
C14 C12 C11 118.85(17) 3_667 .
C13 C12 C11 122.75(18) . .
C14 C13 C12 121.04(19) . .
C14 C13 H13 119.5 . .
C12 C13 H13 119.5 . .
C13 C14 C12 120.61(18) . 3_667
C13 C14 H14 119.7 . .
C12 C14 H14 119.7 3_667 .
O2 C15 O1 120.54(18) . .
O2 C15 C16 119.09(18) . .
O1 C15 C16 120.37(17) . .
O2 C15 Co1 62.00(11) . .
O1 C15 Co1 58.64(10) . .
C16 C15 Co1 176.63(15) . .
C17 C16 C21 118.5(2) . .
C17 C16 C15 120.8(2) . .
C21 C16 C15 120.64(19) . .
C16 C17 C18 119.9(2) . .
C16 C17 H17 120.0 . .
C18 C17 H17 120.0 . .
C19 C18 C17 122.1(2) . .
C19 C18 H18 119.0 . .
C17 C18 H18 119.0 . .
C20 C19 C18 117.5(2) . .
C20 C19 C22 121.2(3) . .
C18 C19 C22 121.3(3) . .
C19 C20 C21 121.7(2) . .
C19 C20 H20 119.2 . .
C21 C20 H20 119.2 . .
C16 C21 C20 120.3(2) . .
C16 C21 H21 119.9 . .
C20 C21 H21 119.9 . .
C19 C22 H22A 109.5 . .
C19 C22 H22B 109.5 . .
H22A C22 H22B 109.5 . .
C19 C22 H22C 109.5 . .
H22A C22 H22C 109.5 . .
H22B C22 H22C 109.5 . .
O3 C23 O4 120.0(2) . .
O3 C23 C24 119.3(2) . .
O4 C23 C24 120.72(19) . .
O3 C23 Co1 58.33(11) . .
O4 C23 Co1 61.70(11) . .
C24 C23 Co1 177.49(15) . .
C29 C24 C25 119.1(2) . .
C29 C24 C23 121.4(2) . .
C25 C24 C23 119.6(2) . .
C24 C25 C26 120.3(3) . .
C24 C25 H25 119.8 . .
C26 C25 H25 119.8 . .
C27 C26 C25 120.7(3) . .
C27 C26 H26 119.6 . .
C25 C26 H26 119.6 . .
C28 C27 C26 118.2(3) . .
C28 C27 C30 121.2(4) . .
C26 C27 C30 120.6(4) . .
C27 C28 C29 122.1(3) . .
C27 C28 H28 118.9 . .
C29 C28 H28 118.9 . .
C24 C29 C28 119.5(3) . .
C24 C29 H29 120.2 . .
C28 C29 H29 120.2 . .
C27 C30 H30A 109.5 . .
C27 C30 H30B 109.5 . .
H30A C30 H30B 109.5 . .
C27 C30 H30C 109.5 . .
H30A C30 H30C 109.5 . .
H30B C30 H30C 109.5 . .
C1 N1 C2 105.19(18) . .
C1 N1 Co1 127.36(15) . .
C2 N1 Co1 126.91(14) . .
C1 N2 C3 106.81(17) . .
C1 N2 C4 125.91(18) . .
C3 N2 C4 127.2(2) . .
C8 N3 C9 105.03(17) . .
C8 N3 Co1 126.49(14) . .
C9 N3 Co1 127.81(13) . .
C8 N4 C10 106.59(16) . .
C8 N4 C11 125.96(18) . .
C10 N4 C11 127.44(19) . .
C15 O1 Co1 90.97(11) . .
C15 O2 Co1 87.78(12) . .
C23 O3 Co1 91.66(13) . .
C23 O4 Co1 88.25(12) . .

loop_
_geom_bond_atom_site_label_1
_geom_bond_atom_site_label_2
_geom_bond_distance
_geom_bond_site_symmetry_2
Co1 N1 2.0651(17) .
Co1 N3 2.0693(18) .
Co1 O1 2.1239(14) .
Co1 O3 2.1331(17) .
Co1 O2 2.1975(18) .
Co1 O4 2.2067(15) .
Co1 C15 2.487(2) .
Co1 C23 2.505(2) .
C1 N1 1.312(2) .
C1 N2 1.334(3) .
C1 H1 0.9300 .
C2 C3 1.352(3) .
C2 N1 1.365(3) .
C2 H2 0.9300 .
C3 N2 1.355(3) .
C3 H3 0.9300 .
C4 N2 1.465(2) .
C4 C5 1.502(3) .
C4 H4A 0.9700 .
C4 H4B 0.9700 .
C5 C6 1.383(3) .
C5 C7 1.388(3) .
C6 C7 1.379(3) 3_677
C6 H6 0.9300 .
C7 C6 1.379(3) 3_677
C7 H7 0.9300 .
C8 N3 1.322(2) .
C8 N4 1.336(3) .
C8 H8 0.9300 .
C9 C10 1.345(3) .
C9 N3 1.366(3) .
C9 H9 0.9300 .
C10 N4 1.363(3) .
C10 H10 0.9300 .
C11 N4 1.462(2) .
C11 C12 1.506(3) .
C11 H11A 0.9700 .
C11 H11B 0.9700 .
C12 C14 1.385(3) 3_667
C12 C13 1.386(3) .
C13 C14 1.372(3) .
C13 H13 0.9300 .
C14 C12 1.385(3) 3_667
C14 H14 0.9300 .
C15 O2 1.253(2) .
C15 O1 1.259(2) .
C15 C16 1.493(3) .
C16 C17 1.380(3) .
C16 C21 1.384(3) .
C17 C18 1.386(3) .
C17 H17 0.9300 .
C18 C19 1.371(4) .
C18 H18 0.9300 .
C19 C20 1.370(4) .
C19 C22 1.519(3) .
C20 C21 1.385(3) .
C20 H20 0.9300 .
C21 H21 0.9300 .
C22 H22A 0.9600 .
C22 H22B 0.9600 .
C22 H22C 0.9600 .
C23 O3 1.253(2) .
C23 O4 1.255(2) .
C23 C24 1.488(3) .
C24 C29 1.380(3) .
C24 C25 1.385(3) .
C25 C26 1.387(4) .
C25 H25 0.9300 .
C26 C27 1.382(5) .
C26 H26 0.9300 .
C27 C28 1.365(5) .
C27 C30 1.515(4) .
C28 C29 1.386(4) .
C28 H28 0.9300 .
C29 H29 0.9300 .
C30 H30A 0.9600 .
C30 H30B 0.9600 .
C30 H30C 0.9600 .

loop_
_geom_torsion_atom_site_label_1
_geom_torsion_atom_site_label_2
_geom_torsion_atom_site_label_3
_geom_torsion_atom_site_label_4
_geom_torsion
_geom_torsion_site_symmetry_1
_geom_torsion_site_symmetry_4
N1 C2 C3 N2 0.1(3) . .
N2 C4 C5 C6 150.0(2) . .
N2 C4 C5 C7 -32.7(3) . .
C7 C5 C6 C7 0.6(4) . 3_677
C4 C5 C6 C7 177.9(2) . 3_677
C6 C5 C7 C6 -0.6(4) . 3_677
C4 C5 C7 C6 -177.8(2) . 3_677
N3 C9 C10 N4 0.5(3) . .
N4 C11 C12 C14 153.83(19) . 3_667
N4 C11 C12 C13 -28.8(3) . .
C14 C12 C13 C14 -0.1(4) 3_667 .
C11 C12 C13 C14 -177.4(2) . .
C12 C13 C14 C12 0.1(4) . 3_667
N1 Co1 C15 O2 73.79(13) . .
N3 Co1 C15 O2 175.84(12) . .
O1 Co1 C15 O2 176.5(2) . .
O3 Co1 C15 O2 -85.05(13) . .
O4 Co1 C15 O2 -30.88(15) . .
C23 Co1 C15 O2 -61.15(14) . .
N1 Co1 C15 O1 -102.72(12) . .
N3 Co1 C15 O1 -0.67(15) . .
O3 Co1 C15 O1 98.44(12) . .
O2 Co1 C15 O1 -176.5(2) . .
O4 Co1 C15 O1 152.61(11) . .
C23 Co1 C15 O1 122.34(12) . .
N1 Co1 C15 C16 -177(2) . .
N3 Co1 C15 C16 -74(2) . .
O1 Co1 C15 C16 -74(2) . .
O3 Co1 C15 C16 25(2) . .
O2 Co1 C15 C16 110(2) . .
O4 Co1 C15 C16 79(2) . .
C23 Co1 C15 C16 49(2) . .
O2 C15 C16 C17 170.5(2) . .
O1 C15 C16 C17 -9.3(3) . .
Co1 C15 C16 C17 63(2) . .
O2 C15 C16 C21 -8.1(3) . .
O1 C15 C16 C21 172.1(2) . .
Co1 C15 C16 C21 -116(2) . .
C21 C16 C17 C18 -1.2(4) . .
C15 C16 C17 C18 -179.8(2) . .
C16 C17 C18 C19 -0.2(4) . .
C17 C18 C19 C20 1.5(4) . .
C17 C18 C19 C22 -179.1(3) . .
C18 C19 C20 C21 -1.3(4) . .
C22 C19 C20 C21 179.2(3) . .
C17 C16 C21 C20 1.4(4) . .
C15 C16 C21 C20 179.9(2) . .
C19 C20 C21 C16 -0.1(4) . .
N1 Co1 C23 O3 -175.63(13) . .
N3 Co1 C23 O3 85.21(14) . .
O1 Co1 C23 O3 -22.35(16) . .
O2 Co1 C23 O3 -80.28(14) . .
O4 Co1 C23 O3 179.0(2) . .
C15 Co1 C23 O3 -53.97(15) . .
N1 Co1 C23 O4 5.35(15) . .
N3 Co1 C23 O4 -93.81(13) . .
O1 Co1 C23 O4 158.62(11) . .
O3 Co1 C23 O4 -179.0(2) . .
O2 Co1 C23 O4 100.69(13) . .
C15 Co1 C23 O4 127.00(12) . .
N1 Co1 C23 C24 -159(4) . .
N3 Co1 C23 C24 102(4) . .
O1 Co1 C23 C24 -5(4) . .
O3 Co1 C23 C24 17(4) . .
O2 Co1 C23 C24 -63(4) . .
O4 Co1 C23 C24 -164(4) . .
C15 Co1 C23 C24 -37(4) . .
O3 C23 C24 C29 168.6(2) . .
O4 C23 C24 C29 -11.6(3) . .
Co1 C23 C24 C29 152(4) . .
O3 C23 C24 C25 -10.7(3) . .
O4 C23 C24 C25 169.1(2) . .
Co1 C23 C24 C25 -27(4) . .
C29 C24 C25 C26 2.2(4) . .
C23 C24 C25 C26 -178.5(2) . .
C24 C25 C26 C27 -0.3(5) . .
C25 C26 C27 C28 -1.9(5) . .
C25 C26 C27 C30 179.0(3) . .
C26 C27 C28 C29 2.3(5) . .
C30 C27 C28 C29 -178.6(3) . .
C25 C24 C29 C28 -1.8(4) . .
C23 C24 C29 C28 178.9(2) . .
C27 C28 C29 C24 -0.4(5) . .
N2 C1 N1 C2 -0.7(2) . .
N2 C1 N1 Co1 -172.72(13) . .
C3 C2 N1 C1 0.4(3) . .
C3 C2 N1 Co1 172.44(17) . .
N3 Co1 N1 C1 77.05(17) . .
O1 Co1 N1 C1 177.27(16) . .
O3 Co1 N1 C1 -30.2(3) . .
O2 Co1 N1 C1 -123.06(17) . .
O4 Co1 N1 C1 -22.38(17) . .
C15 Co1 N1 C1 -151.96(16) . .
C23 Co1 N1 C1 -25.07(19) . .
N3 Co1 N1 C2 -93.27(19) . .
O1 Co1 N1 C2 6.9(2) . .
O3 Co1 N1 C2 159.4(2) . .
O2 Co1 N1 C2 66.62(19) . .
O4 Co1 N1 C2 167.30(19) . .
C15 Co1 N1 C2 37.7(2) . .
C23 Co1 N1 C2 164.61(18) . .
N1 C1 N2 C3 0.8(2) . .
N1 C1 N2 C4 177.52(18) . .
C2 C3 N2 C1 -0.5(3) . .
C2 C3 N2 C4 -177.2(2) . .
C5 C4 N2 C1 -72.8(3) . .
C5 C4 N2 C3 103.3(3) . .
N4 C8 N3 C9 -0.1(2) . .
N4 C8 N3 Co1 -171.29(13) . .
C10 C9 N3 C8 -0.3(2) . .
C10 C9 N3 Co1 170.79(15) . .
N1 Co1 N3 C8 87.21(17) . .
O1 Co1 N3 C8 -18.70(17) . .
O3 Co1 N3 C8 -116.75(16) . .
O2 Co1 N3 C8 -12.3(3) . .
O4 Co1 N3 C8 -177.17(16) . .
C15 Co1 N3 C8 -18.4(2) . .
C23 Co1 N3 C8 -146.76(17) . .
N1 Co1 N3 C9 -82.03(18) . .
O1 Co1 N3 C9 172.07(17) . .
O3 Co1 N3 C9 74.02(18) . .
O2 Co1 N3 C9 178.42(18) . .
O4 Co1 N3 C9 13.60(18) . .
C15 Co1 N3 C9 172.41(16) . .
C23 Co1 N3 C9 44.01(18) . .
N3 C8 N4 C10 0.4(2) . .
N3 C8 N4 C11 179.56(18) . .
C9 C10 N4 C8 -0.5(2) . .
C9 C10 N4 C11 -179.69(19) . .
C12 C11 N4 C8 -77.6(2) . .
C12 C11 N4 C10 101.4(3) . .
O2 C15 O1 Co1 -3.6(2) . .
C16 C15 O1 Co1 176.25(17) . .
N1 Co1 O1 C15 84.24(13) . .
N3 Co1 O1 C15 179.48(12) . .
O3 Co1 O1 C15 -84.39(13) . .
O2 Co1 O1 C15 2.02(12) . .
O4 Co1 O1 C15 -50.60(19) . .
C23 Co1 O1 C15 -73.33(14) . .
O1 C15 O2 Co1 3.5(2) . .
C16 C15 O2 Co1 -176.37(17) . .
N1 Co1 O2 C15 -109.08(13) . .
N3 Co1 O2 C15 -9.2(3) . .
O1 Co1 O2 C15 -2.03(12) . .
O3 Co1 O2 C15 95.95(13) . .
O4 Co1 O2 C15 155.52(12) . .
C23 Co1 O2 C15 125.48(13) . .
O4 C23 O3 Co1 1.0(2) . .
C24 C23 O3 Co1 -179.16(17) . .
N1 Co1 O3 C23 8.5(2) . .
N3 Co1 O3 C23 -98.33(14) . .
O1 Co1 O3 C23 161.79(13) . .
O2 Co1 O3 C23 101.40(13) . .
O4 Co1 O3 C23 -0.57(12) . .
C15 Co1 O3 C23 131.50(14) . .
O3 C23 O4 Co1 -1.0(2) . .
C24 C23 O4 Co1 179.19(18) . .
N1 Co1 O4 C23 -175.61(13) . .
N3 Co1 O4 C23 90.94(13) . .
O1 Co1 O4 C23 -39.0(2) . .
O3 Co1 O4 C23 0.56(12) . .
O2 Co1 O4 C23 -83.74(13) . .
C15 Co1 O4 C23 -68.50(15) . .
